data_4311623
loop_
_publ_author_name
'Hideyasu Nakajima'
'Mao Katsuhara'
'Minoru Ashizawa'
'Tadashi Kawamoto'
'Takehiko Mori'

_publ_section_title
;
 Ferromagnetic Anomaly Associated with the Antiferromagnetic Transitions
 in (Donor)[Ni(mnt)2]-Type Charge-Transfer Salts
;
_journal_name_full 'Inorganic Chemistry'
_journal_page_first 6075
_journal_page_last 6082
_journal_paper_doi 10.1021/ic049670m
_journal_volume 43
_journal_year 2004
_chemical_formula_sum 'C36 H16 N4 Ni S12'
_chemical_formula_weight 947.97
_space_group_IT_number 2
_symmetry_cell_setting triclinic
_symmetry_Int_Tables_number 2
_symmetry_space_group_name_Hall '-P 1'
_symmetry_space_group_name_H-M 'P -1'
_cell_angle_alpha 106.19(5)
_cell_angle_beta 102.39(5)
_cell_angle_gamma 109.14(4)
_cell_formula_units_Z 2
_cell_length_a 13.555(6)
_cell_length_b 15.445(7)
_cell_length_c 10.352(5)
_cell_measurement_reflns_used 25
_cell_measurement_temperature 273.2
_cell_measurement_theta_max 30.0
_cell_measurement_theta_min 25.0
_cell_volume 1851.1(19)
_computing_data_reduction 'teXsan Ver. 1.10'
_computing_publication_material 'teXsan Ver. 1.10'
_computing_structure_refinement 'teXsan Ver. 1.10'
_computing_structure_solution DirectMethod
_diffrn_measured_fraction_theta_full 1.0
_diffrn_measured_fraction_theta_max 1.0
_diffrn_measurement_device_type 'Rigaku AFC7R'
_diffrn_measurement_method \w-2\q
_diffrn_radiation_type 'Mo K\a'
_diffrn_radiation_wavelength 0.7107
_diffrn_reflns_av_R_equivalents 0.13515
_diffrn_reflns_limit_h_max 15
_diffrn_reflns_limit_h_min 0
_diffrn_reflns_limit_k_max 20
_diffrn_reflns_limit_k_min -21
_diffrn_reflns_limit_l_max 13
_diffrn_reflns_limit_l_min -14
_diffrn_reflns_number 7894
_diffrn_reflns_theta_full 27.00
_diffrn_reflns_theta_max 27.00
_diffrn_standards_decay_% 1.01
_diffrn_standards_interval_count 150
_diffrn_standards_number 3
_exptl_absorpt_coefficient_mu 1.24
_exptl_absorpt_correction_T_max 1.000
_exptl_absorpt_correction_T_min 0.769
_exptl_absorpt_correction_type none
_exptl_absorpt_process_details none
_exptl_crystal_colour black
_exptl_crystal_density_diffrn 1.700
_exptl_crystal_density_method 'not measured'
_exptl_crystal_description unknown
_exptl_crystal_size_max 0.20
_exptl_crystal_size_mid 0.10
_exptl_crystal_size_min 0.10
_refine_diff_density_max 0.50
_refine_diff_density_min -1.22
_refine_ls_extinction_method none
_refine_ls_goodness_of_fit_ref 1.682
_refine_ls_hydrogen_treatment noref
_refine_ls_number_parameters 478
_refine_ls_number_reflns 7894
_refine_ls_R_factor_gt 0.0671
_refine_ls_shift/su_max 0.0003
_refine_ls_structure_factor_coef Fsqd
_refine_ls_weighting_details 'w = 1/[\s^2^(Fo^2^) + (0.05900(Max(Fo^2^,0) + 2Fc^2^)/3)^2^]'
_refine_ls_weighting_scheme calc
_refine_ls_wR_factor_ref 0.1570
_reflns_number_gt 7233
_reflns_number_total 7894
_reflns_threshold_expression F^2^>2.0\s(F^2^)
_cod_data_source_file ic049670msi20040604_051905_3.cif
_cod_data_source_block (DBTTF)2[Ni(mnt)2]
_cod_original_cell_volume 1851(1)
_cod_original_sg_symbol_H-M 'P -1         '
_cod_original_formula_sum 'C36 H16 N4 Ni S12 '
_cod_database_code 4311623

loop_
_symmetry_equiv_pos_as_xyz
x,y,z
-x,-y,-z

loop_
_atom_site_label
_atom_site_type_symbol
_atom_site_fract_x
_atom_site_fract_y
_atom_site_fract_z
_atom_site_U_iso_or_equiv
_atom_site_adp_type
_atom_site_occupancy
_atom_site_calc_flag
_atom_site_refinement_flags
_atom_site_disorder_assembly
_atom_site_disorder_group
Ni1 Ni -0.06928(3) 0.01348(3) 0.84194(4) 0.0287(1) Uani 1.00 d . . .
S1 S 0.10647(7) -0.05849(7) 0.50756(10) 0.0358(2) Uani 1.00 d . . .
S2 S 0.27109(7) -0.12675(6) 0.41830(10) 0.0348(2) Uani 1.00 d . . .
S3 S 0.28058(8) 0.16825(7) 0.6200(1) 0.0390(3) Uani 1.00 d . . .
S4 S 0.44711(7) 0.10369(6) 0.53054(10) 0.0347(2) Uani 1.00 d . . .
S5 S 0.26299(7) -0.08028(6) 0.82163(9) 0.0331(2) Uani 1.00 d . . .
S6 S 0.43392(7) -0.14351(6) 0.75089(9) 0.0318(2) Uani 1.00 d . . .
S7 S 0.42928(7) 0.14580(6) 0.93065(10) 0.0342(2) Uani 1.00 d . . .
S8 S 0.60244(7) 0.08802(6) 0.85622(9) 0.0323(2) Uani 1.00 d . . .
S9 S -0.23465(7) -0.06635(6) 0.8361(1) 0.0362(2) Uani 1.00 d . . .
S10 S -0.05433(7) -0.12104(6) 0.73755(10) 0.0337(2) Uani 1.00 d . . .
S11 S -0.08483(7) 0.14672(6) 0.9492(1) 0.0356(2) Uani 1.00 d . . .
S12 S 0.09710(7) 0.09435(6) 0.85059(10) 0.0342(2) Uani 1.00 d . . .
N1 N -0.4493(3) -0.3171(3) 0.7259(4) 0.051(1) Uani 1.00 d . . .
N2 N -0.2092(3) -0.3929(3) 0.5794(5) 0.064(1) Uani 1.00 d . . .
N3 N 0.0682(3) 0.4197(3) 1.1025(4) 0.061(1) Uani 1.00 d . . .
N4 N 0.3083(3) 0.3492(3) 0.9656(4) 0.055(1) Uani 1.00 d . . .
C1 C -0.0755(3) -0.3545(3) 0.3157(4) 0.0404(10) Uani 1.00 d . . .
C2 C 0.0015(3) -0.3870(3) 0.2768(4) 0.0395(10) Uani 1.00 d . . .
C3 C -0.0469(3) -0.2542(3) 0.3848(4) 0.0352(9) Uani 1.00 d . . .
C4 C 0.1088(3) -0.3196(3) 0.3066(4) 0.0374(9) Uani 1.00 d . . .
C5 C 0.0603(3) -0.1858(2) 0.4172(3) 0.0295(8) Uani 1.00 d . . .
C6 C 0.1388(3) -0.2190(2) 0.3764(3) 0.0292(8) Uani 1.00 d . . .
C7 C 0.2393(3) -0.0264(3) 0.4920(3) 0.0320(8) Uani 1.00 d . . .
C8 C 0.3115(3) 0.0693(2) 0.5386(3) 0.0312(8) Uani 1.00 d . . .
C9 C 0.4007(3) 0.2619(3) 0.6296(4) 0.0347(9) Uani 1.00 d . . .
C10 C 0.4807(3) 0.2319(2) 0.5897(4) 0.0338(9) Uani 1.00 d . . .
C11 C 0.4206(3) 0.3622(3) 0.6758(4) 0.046(1) Uani 1.00 d . . .
C12 C 0.5811(3) 0.3021(3) 0.5998(4) 0.0403(10) Uani 1.00 d . . .
C13 C 0.5200(4) 0.4312(3) 0.6837(5) 0.055(1) Uani 1.00 d . . .
C14 C 0.5999(3) 0.4012(3) 0.6471(5) 0.052(1) Uani 1.00 d . . .
C15 C 0.0926(3) -0.3769(3) 0.6531(4) 0.0376(9) Uani 1.00 d . . .
C16 C 0.1757(3) -0.4074(3) 0.6247(4) 0.0391(10) Uani 1.00 d . . .
C17 C 0.1155(3) -0.2773(3) 0.7120(4) 0.0345(9) Uani 1.00 d . . .
C18 C 0.2815(3) -0.3392(2) 0.6542(4) 0.0356(9) Uani 1.00 d . . .
C19 C 0.2221(3) -0.2076(2) 0.7428(3) 0.0282(8) Uani 1.00 d . . .
C20 C 0.3051(3) -0.2385(2) 0.7126(3) 0.0282(8) Uani 1.00 d . . .
C21 C 0.3971(3) -0.0474(2) 0.8153(3) 0.0303(8) Uani 1.00 d . . .
C22 C 0.4692(3) 0.0521(2) 0.8630(3) 0.0301(8) Uani 1.00 d . . .
C23 C 0.5510(3) 0.2421(2) 0.9533(3) 0.0297(8) Uani 1.00 d . . .
C24 C 0.6351(3) 0.2149(2) 0.9205(3) 0.0310(8) Uani 1.00 d . . .
C25 C 0.5676(3) 0.3427(3) 0.9999(4) 0.0389(10) Uani 1.00 d . . .
C26 C 0.7357(3) 0.2869(3) 0.9377(4) 0.0361(9) Uani 1.00 d . . .
C27 C 0.6676(3) 0.4121(2) 1.0136(4) 0.0418(10) Uani 1.00 d . . .
C28 C 0.7525(3) 0.3852(3) 0.9838(4) 0.0422(10) Uani 1.00 d . . .
C29 C -0.3647(3) -0.2618(3) 0.7364(4) 0.0364(9) Uani 1.00 d . . .
C30 C -0.1975(3) -0.3135(3) 0.6379(4) 0.040(1) Uani 1.00 d . . .
C31 C -0.2595(3) -0.1887(2) 0.7529(3) 0.0297(8) Uani 1.00 d . . .
C32 C -0.1792(3) -0.2123(2) 0.7102(4) 0.0312(8) Uani 1.00 d . . .
C33 C 0.0400(3) 0.2399(2) 0.9778(4) 0.0329(9) Uani 1.00 d . . .
C34 C 0.1204(3) 0.2159(2) 0.9338(4) 0.0313(8) Uani 1.00 d . . .
C35 C 0.0562(3) 0.3402(3) 1.0465(4) 0.040(1) Uani 1.00 d . . .
C36 C 0.2247(3) 0.2908(3) 0.9531(4) 0.0381(10) Uani 1.00 d . . .
H1 H -0.1504 -0.4012 0.2909 0.0481 Uiso 1.00 calc . . .
H2 H -0.0179 -0.4562 0.2321 0.0437 Uiso 1.00 calc . . .
H3 H -0.1003 -0.2312 0.4111 0.0387 Uiso 1.00 calc . . .
H4 H 0.1625 -0.3421 0.2808 0.0400 Uiso 1.00 calc . . .
H5 H 0.3662 0.3823 0.7007 0.0509 Uiso 1.00 calc . . .
H6 H 0.6380 0.2818 0.5749 0.0473 Uiso 1.00 calc . . .
H7 H 0.5346 0.5000 0.7146 0.0615 Uiso 1.00 calc . . .
H8 H 0.6675 0.4494 0.6526 0.0586 Uiso 1.00 calc . . .
H9 H 0.0198 -0.4250 0.6306 0.0416 Uiso 1.00 calc . . .
H10 H 0.1577 -0.4766 0.5851 0.0397 Uiso 1.00 calc . . .
H11 H 0.0597 -0.2568 0.7311 0.0380 Uiso 1.00 calc . . .
H12 H 0.3380 -0.3604 0.6375 0.0391 Uiso 1.00 calc . . .
H13 H 0.5112 0.3609 1.0204 0.0423 Uiso 1.00 calc . . .
H14 H 0.7941 0.2683 0.9180 0.0420 Uiso 1.00 calc . . .
H15 H 0.6798 0.4800 1.0435 0.0460 Uiso 1.00 calc . . .
H16 H 0.8212 0.4361 0.9949 0.0472 Uiso 1.00 calc . . .

loop_
_atom_site_aniso_label
_atom_site_aniso_U_11
_atom_site_aniso_U_22
_atom_site_aniso_U_33
_atom_site_aniso_U_12
_atom_site_aniso_U_13
_atom_site_aniso_U_23
Ni1 0.0332(2) 0.0238(2) 0.0283(2) 0.0110(2) 0.0108(2) 0.0091(2)
S1 0.0332(4) 0.0308(4) 0.0419(5) 0.0123(4) 0.0156(4) 0.0103(4)
S2 0.0308(4) 0.0296(4) 0.0418(5) 0.0103(3) 0.0150(3) 0.0105(4)
S3 0.0387(5) 0.0340(5) 0.0476(6) 0.0173(4) 0.0175(4) 0.0146(4)
S4 0.0328(4) 0.0288(4) 0.0410(5) 0.0101(3) 0.0142(3) 0.0125(4)
S5 0.0369(4) 0.0239(4) 0.0355(5) 0.0100(3) 0.0133(3) 0.0088(3)
S6 0.0334(4) 0.0260(4) 0.0337(4) 0.0090(3) 0.0132(3) 0.0103(3)
S7 0.0352(4) 0.0254(4) 0.0382(5) 0.0093(3) 0.0125(3) 0.0101(4)
S8 0.0381(4) 0.0247(4) 0.0350(5) 0.0114(3) 0.0147(3) 0.0125(3)
S9 0.0367(5) 0.0273(4) 0.0443(5) 0.0137(4) 0.0178(4) 0.0094(4)
S10 0.0347(4) 0.0262(4) 0.0403(5) 0.0120(3) 0.0168(3) 0.0101(3)
S11 0.0395(5) 0.0269(4) 0.0429(5) 0.0143(4) 0.0196(4) 0.0116(4)
S12 0.0361(4) 0.0264(4) 0.0393(5) 0.0120(3) 0.0162(4) 0.0094(3)
N1 0.040(2) 0.042(2) 0.066(2) 0.013(2) 0.020(2) 0.018(2)
N2 0.073(3) 0.036(2) 0.080(3) 0.021(2) 0.038(2) 0.012(2)
N3 0.078(3) 0.037(2) 0.077(3) 0.028(2) 0.039(2) 0.018(2)
N4 0.040(2) 0.039(2) 0.078(3) 0.011(2) 0.021(2) 0.016(2)
C1 0.035(2) 0.036(2) 0.043(2) 0.006(1) 0.012(2) 0.016(2)
C2 0.040(2) 0.031(2) 0.042(2) 0.011(2) 0.013(2) 0.011(2)
C3 0.031(2) 0.037(2) 0.036(2) 0.013(1) 0.012(1) 0.014(2)
C4 0.043(2) 0.031(2) 0.036(2) 0.012(2) 0.015(1) 0.011(1)
C5 0.034(2) 0.029(2) 0.027(2) 0.012(1) 0.011(1) 0.011(1)
C6 0.032(2) 0.027(2) 0.031(2) 0.012(1) 0.015(1) 0.011(1)
C7 0.036(2) 0.028(2) 0.027(2) 0.009(1) 0.008(1) 0.012(1)
C8 0.033(2) 0.028(2) 0.028(2) 0.008(1) 0.007(1) 0.013(1)
C9 0.043(2) 0.029(2) 0.030(2) 0.014(1) 0.010(1) 0.012(1)
C10 0.040(2) 0.027(2) 0.028(2) 0.008(1) 0.009(1) 0.011(1)
C11 0.057(2) 0.033(2) 0.049(2) 0.021(2) 0.016(2) 0.013(2)
C12 0.041(2) 0.033(2) 0.037(2) 0.007(2) 0.010(1) 0.013(2)
C13 0.072(3) 0.029(2) 0.053(3) 0.012(2) 0.016(2) 0.013(2)
C14 0.056(2) 0.035(2) 0.050(3) 0.005(2) 0.012(2) 0.014(2)
C15 0.036(2) 0.026(2) 0.042(2) 0.007(1) 0.012(1) 0.008(1)
C16 0.042(2) 0.024(2) 0.044(2) 0.009(1) 0.013(2) 0.008(1)
C17 0.032(2) 0.029(2) 0.037(2) 0.010(1) 0.010(1) 0.009(1)
C18 0.040(2) 0.026(2) 0.041(2) 0.013(1) 0.017(2) 0.011(1)
C19 0.032(2) 0.025(2) 0.027(2) 0.011(1) 0.012(1) 0.009(1)
C20 0.037(2) 0.021(1) 0.022(1) 0.007(1) 0.010(1) 0.009(1)
C21 0.037(2) 0.027(2) 0.027(2) 0.011(1) 0.012(1) 0.011(1)
C22 0.036(2) 0.023(2) 0.026(2) 0.008(1) 0.008(1) 0.009(1)
C23 0.033(2) 0.023(2) 0.029(2) 0.008(1) 0.008(1) 0.009(1)
C24 0.039(2) 0.022(2) 0.028(2) 0.008(1) 0.009(1) 0.011(1)
C25 0.044(2) 0.025(2) 0.041(2) 0.012(1) 0.008(2) 0.010(1)
C26 0.032(2) 0.034(2) 0.039(2) 0.009(1) 0.010(1) 0.016(2)
C27 0.049(2) 0.021(2) 0.044(2) 0.008(1) 0.008(2) 0.009(2)
C28 0.039(2) 0.030(2) 0.046(2) 0.002(1) 0.009(2) 0.015(2)
C29 0.040(2) 0.032(2) 0.036(2) 0.015(2) 0.014(1) 0.010(1)
C30 0.039(2) 0.036(2) 0.048(2) 0.016(2) 0.022(2) 0.016(2)
C31 0.035(2) 0.026(2) 0.029(2) 0.011(1) 0.012(1) 0.010(1)
C32 0.033(2) 0.029(2) 0.030(2) 0.011(1) 0.012(1) 0.009(1)
C33 0.045(2) 0.026(2) 0.028(2) 0.013(1) 0.013(1) 0.011(1)
C34 0.037(2) 0.023(2) 0.032(2) 0.008(1) 0.012(1) 0.011(1)
C35 0.043(2) 0.033(2) 0.045(2) 0.015(2) 0.020(2) 0.014(2)
C36 0.036(2) 0.030(2) 0.044(2) 0.011(2) 0.012(2) 0.010(2)

loop_
_atom_type_symbol
_atom_type_description
_atom_type_scat_dispersion_real
_atom_type_scat_dispersion_imag
_atom_type_scat_source
C C 0.003 0.002
;International Tables for Crystallography
(1992, Vol. C, Tables 4.2.6.8 and 6.1.1.1)
;
H H 0.000 0.000
;International Tables for Crystallography
(1992, Vol. C, Table 6.1.1.2)
;
S S 0.125 0.123
;International Tables for Crystallography
(1992, Vol. C, Tables 4.2.6.8 and 6.1.1.1)
;
Ni Ni 0.339 1.112
;International Tables for Crystallography
(1992, Vol. C, Tables 4.2.6.8 and 6.1.1.1)
;
N N 0.006 0.003
;International Tables for Crystallography
(1992, Vol. C, Tables 4.2.6.8 and 6.1.1.1)
;

loop_
_geom_angle_atom_site_label_1
_geom_angle_atom_site_label_2
_geom_angle_atom_site_label_3
_geom_angle
_geom_angle_site_symmetry_1
_geom_angle_site_symmetry_2
_geom_angle_site_symmetry_3
_geom_angle_publ_flag
S9 NI1 S10 92.41(4) . 1_555 1_555 yes
S9 NI1 S11 87.00(4) . 1_555 1_555 yes
S9 NI1 S12 179.31(4) . 1_555 1_555 yes
S10 NI1 S11 178.92(4) . 1_555 1_555 yes
S10 NI1 S12 87.96(4) . 1_555 1_555 yes
S11 NI1 S12 92.61(4) . 1_555 1_555 yes
C5 S1 C7 95.7(2) . 1_555 1_555 yes
C6 S2 C7 95.9(2) . 1_555 1_555 yes
C8 S3 C9 96.1(2) . 1_555 1_555 yes
C8 S4 C10 95.3(2) . 1_555 1_555 yes
C19 S5 C21 95.7(2) . 1_555 1_555 yes
C20 S6 C21 96.0(2) . 1_555 1_555 yes
C22 S7 C23 95.7(2) . 1_555 1_555 yes
C22 S8 C24 95.4(2) . 1_555 1_555 yes
NI1 S9 C31 103.5(1) . 1_555 1_555 yes
NI1 S10 C32 103.5(1) . 1_555 1_555 yes
NI1 S11 C33 103.9(1) . 1_555 1_555 yes
NI1 S12 C34 103.2(1) . 1_555 1_555 yes
C2 C1 C3 120.6(3) . 1_555 1_555 yes
C1 C2 C4 120.4(3) . 1_555 1_555 yes
C1 C3 C5 119.9(3) . 1_555 1_555 yes
C2 C4 C6 119.7(3) . 1_555 1_555 yes
S1 C5 C3 123.9(3) . 1_555 1_555 yes
S1 C5 C6 116.7(2) . 1_555 1_555 yes
C3 C5 C6 119.4(3) . 1_555 1_555 yes
S2 C6 C4 124.0(3) . 1_555 1_555 yes
S2 C6 C5 116.0(2) . 1_555 1_555 yes
C4 C6 C5 120.0(3) . 1_555 1_555 yes
S1 C7 S2 115.3(2) . 1_555 1_555 yes
S1 C7 C8 121.2(3) . 1_555 1_555 yes
S2 C7 C8 123.5(3) . 1_555 1_555 yes
S3 C8 S4 115.0(2) . 1_555 1_555 yes
S3 C8 C7 122.7(3) . 1_555 1_555 yes
S4 C8 C7 122.2(3) . 1_555 1_555 yes
S3 C9 C10 116.3(3) . 1_555 1_555 yes
S3 C9 C11 123.8(3) . 1_555 1_555 yes
C10 C9 C11 119.9(3) . 1_555 1_555 yes
S4 C10 C9 116.5(3) . 1_555 1_555 yes
S4 C10 C12 123.4(3) . 1_555 1_555 yes
C9 C10 C12 120.2(3) . 1_555 1_555 yes
C9 C11 C13 119.5(4) . 1_555 1_555 yes
C10 C12 C14 119.2(4) . 1_555 1_555 yes
C11 C13 C14 120.3(4) . 1_555 1_555 yes
C12 C14 C13 121.0(4) . 1_555 1_555 yes
C16 C15 C17 120.7(3) . 1_555 1_555 yes
C15 C16 C18 121.1(3) . 1_555 1_555 yes
C15 C17 C19 118.8(3) . 1_555 1_555 yes
C16 C18 C20 118.6(3) . 1_555 1_555 yes
S5 C19 C17 123.5(2) . 1_555 1_555 yes
S5 C19 C20 116.2(2) . 1_555 1_555 yes
C17 C19 C20 120.3(3) . 1_555 1_555 yes
S6 C20 C18 123.9(3) . 1_555 1_555 yes
S6 C20 C19 115.7(2) . 1_555 1_555 yes
C18 C20 C19 120.5(3) . 1_555 1_555 yes
S5 C21 S6 116.3(2) . 1_555 1_555 yes
S5 C21 C22 120.3(3) . 1_555 1_555 yes
S6 C21 C22 123.3(3) . 1_555 1_555 yes
S7 C22 S8 116.6(2) . 1_555 1_555 yes
S7 C22 C21 121.5(3) . 1_555 1_555 yes
S8 C22 C21 121.8(3) . 1_555 1_555 yes
S7 C23 C24 116.1(2) . 1_555 1_555 yes
S7 C23 C25 123.6(3) . 1_555 1_555 yes
C24 C23 C25 120.3(3) . 1_555 1_555 yes
S8 C24 C23 116.0(2) . 1_555 1_555 yes
S8 C24 C26 123.8(3) . 1_555 1_555 yes
C23 C24 C26 120.1(3) . 1_555 1_555 yes
C23 C25 C27 118.1(3) . 1_555 1_555 yes
C24 C26 C28 119.8(3) . 1_555 1_555 yes
C25 C27 C28 121.6(3) . 1_555 1_555 yes
C26 C28 C27 120.1(3) . 1_555 1_555 yes
N1 C29 C31 177.5(4) . 1_555 1_555 yes
N2 C30 C32 177.9(4) . 1_555 1_555 yes
S9 C31 C29 116.7(2) . 1_555 1_555 yes
S9 C31 C32 120.0(3) . 1_555 1_555 yes
C29 C31 C32 123.2(3) . 1_555 1_555 yes
S10 C32 C30 117.7(2) . 1_555 1_555 yes
S10 C32 C31 120.6(3) . 1_555 1_555 yes
C30 C32 C31 121.7(3) . 1_555 1_555 yes
S11 C33 C34 119.5(3) . 1_555 1_555 yes
S11 C33 C35 118.2(3) . 1_555 1_555 yes
C34 C33 C35 122.3(3) . 1_555 1_555 yes
S12 C34 C33 120.8(3) . 1_555 1_555 yes
S12 C34 C36 117.6(3) . 1_555 1_555 yes
C33 C34 C36 121.6(3) . 1_555 1_555 yes
N3 C35 C33 179.0(4) . 1_555 1_555 yes
N4 C36 C34 178.3(4) . 1_555 1_555 yes

loop_
_geom_bond_atom_site_label_1
_geom_bond_atom_site_label_2
_geom_bond_distance
_geom_bond_site_symmetry_1
_geom_bond_site_symmetry_2
_geom_bond_publ_flag
NI1 S9 2.153(1) . . yes
NI1 S10 2.1550(9) . . yes
NI1 S11 2.1501(9) . . yes
NI1 S12 2.158(1) . . yes
S1 C5 1.747(3) . . yes
S1 C7 1.760(4) . . yes
S2 C6 1.755(3) . . yes
S2 C7 1.758(3) . . yes
S3 C8 1.754(3) . . yes
S3 C9 1.749(4) . . yes
S4 C8 1.765(3) . . yes
S4 C10 1.765(4) . . yes
S5 C19 1.743(3) . . yes
S5 C21 1.741(3) . . yes
S6 C20 1.749(3) . . yes
S6 C21 1.725(3) . . yes
S7 C22 1.729(3) . . yes
S7 C23 1.738(3) . . yes
S8 C22 1.730(3) . . yes
S8 C24 1.748(3) . . yes
S9 C31 1.725(3) . . yes
S10 C32 1.715(3) . . yes
S11 C33 1.724(4) . . yes
S12 C34 1.721(3) . . yes
N1 C29 1.144(5) . . yes
N2 C30 1.146(5) . . yes
N3 C35 1.141(5) . . yes
N4 C36 1.147(5) . . yes
C1 C2 1.384(5) . . yes
C1 C3 1.389(5) . . yes
C2 C4 1.389(5) . . yes
C3 C5 1.388(5) . . yes
C4 C6 1.391(5) . . yes
C5 C6 1.416(4) . . yes
C7 C8 1.352(4) . . yes
C9 C10 1.405(5) . . yes
C9 C11 1.400(5) . . yes
C10 C12 1.395(5) . . yes
C11 C13 1.386(6) . . yes
C12 C14 1.385(5) . . yes
C13 C14 1.393(6) . . yes
C15 C16 1.411(5) . . yes
C15 C17 1.384(5) . . yes
C16 C18 1.379(5) . . yes
C17 C19 1.393(4) . . yes
C18 C20 1.397(4) . . yes
C19 C20 1.418(4) . . yes
C21 C22 1.394(5) . . yes
C23 C24 1.411(5) . . yes
C23 C25 1.416(4) . . yes
C24 C26 1.386(4) . . yes
C25 C27 1.373(5) . . yes
C26 C28 1.381(5) . . yes
C27 C28 1.409(5) . . yes
C29 C31 1.439(5) . . yes
C30 C32 1.441(5) . . yes
C31 C32 1.375(4) . . yes
C33 C34 1.384(5) . . yes
C33 C35 1.431(5) . . yes
C34 C36 1.433(5) . . yes

loop_
_geom_contact_atom_site_label_1
_geom_contact_atom_site_label_2
_geom_contact_distance
_geom_contact_site_symmetry_1
_geom_contact_site_symmetry_2
_geom_contact_publ_flag
S3 S7 3.581(1) . . ?
S5 S8 3.496(1) . 2_657 ?
S6 S7 3.434(1) . 2_657 ?
S6 N1 3.512(4) . 1_655 ?
S9 S12 3.592(1) . 2_557 ?
S10 S11 3.580(1) . 2_557 ?
N1 C18 3.444(5) . 1_455 ?
N1 C12 3.568(5) . 2_556 ?
N1 C14 3.585(6) . 2_556 ?
N1 C25 3.598(5) . 2_557 ?
N2 C16 3.447(5) . 2_546 ?
N3 C2 3.530(5) . 1_566 ?
N4 C25 3.494(5) . . ?
N4 C27 3.533(5) . 2_667 ?
C2 C35 3.597(5) . 2_556 ?
C3 C34 3.504(5) . 2_556 ?
C3 C36 3.572(5) . 2_556 ?
C12 C18 3.599(5) . 2_656 ?
C20 C24 3.596(4) . 2_657 ?
C21 C22 3.466(4) . 2_657 ?
C29 C36 3.589(5) . 2_557 ?
C31 C34 3.594(4) . 2_557 ?
C32 C33 3.586(4) . 2_557 ?

loop_
_geom_torsion_atom_site_label_1
_geom_torsion_atom_site_label_2
_geom_torsion_atom_site_label_3
_geom_torsion_atom_site_label_4
_geom_torsion
_geom_torsion_site_symmetry_1
_geom_torsion_site_symmetry_2
_geom_torsion_site_symmetry_3
_geom_torsion_site_symmetry_4
_geom_torsion_publ_flag
NI1 S9 C31 C29 178.4(2) 1_555 1_555 1_555 1_555 yes
NI1 S9 C31 C32 0.4(3) 1_555 1_555 1_555 1_555 yes
NI1 S10 C32 C30 178.6(3) 1_555 1_555 1_555 1_555 yes
NI1 S10 C32 C31 0.3(3) 1_555 1_555 1_555 1_555 yes
NI1 S11 C33 C34 -0.8(3) 1_555 1_555 1_555 1_555 yes
NI1 S11 C33 C35 179.0(3) 1_555 1_555 1_555 1_555 yes
NI1 S12 C34 C33 0.6(3) 1_555 1_555 1_555 1_555 yes
NI1 S12 C34 C36 -178.3(3) 1_555 1_555 1_555 1_555 yes
S1 C5 C3 C1 -178.4(3) 1_555 1_555 1_555 1_555 yes
S1 C5 C6 S2 -1.6(4) 1_555 1_555 1_555 1_555 yes
S1 C5 C6 C4 178.7(3) 1_555 1_555 1_555 1_555 yes
S1 C7 S2 C6 5.7(2) 1_555 1_555 1_555 1_555 yes
S1 C7 C8 S3 1.1(4) 1_555 1_555 1_555 1_555 yes
S1 C7 C8 S4 177.6(2) 1_555 1_555 1_555 1_555 yes
S2 C6 C4 C2 -179.4(3) 1_555 1_555 1_555 1_555 yes
S2 C6 C5 C3 178.5(3) 1_555 1_555 1_555 1_555 yes
S2 C7 S1 C5 -6.4(2) 1_555 1_555 1_555 1_555 yes
S2 C7 C8 S3 -176.7(2) 1_555 1_555 1_555 1_555 yes
S2 C7 C8 S4 -0.2(4) 1_555 1_555 1_555 1_555 yes
S3 C8 S4 C10 -8.8(2) 1_555 1_555 1_555 1_555 yes
S3 C9 C10 S4 1.8(4) 1_555 1_555 1_555 1_555 yes
S3 C9 C10 C12 -177.4(3) 1_555 1_555 1_555 1_555 yes
S3 C9 C11 C13 178.1(3) 1_555 1_555 1_555 1_555 yes
S4 C8 S3 C9 9.6(2) 1_555 1_555 1_555 1_555 yes
S4 C10 C9 C11 -179.1(3) 1_555 1_555 1_555 1_555 yes
S4 C10 C12 C14 179.8(3) 1_555 1_555 1_555 1_555 yes
S5 C19 C17 C15 -178.1(3) 1_555 1_555 1_555 1_555 yes
S5 C19 C20 S6 -3.1(3) 1_555 1_555 1_555 1_555 yes
S5 C19 C20 C18 177.7(3) 1_555 1_555 1_555 1_555 yes
S5 C21 S6 C20 2.1(2) 1_555 1_555 1_555 1_555 yes
S5 C21 C22 S7 0.4(4) 1_555 1_555 1_555 1_555 yes
S5 C21 C22 S8 -179.1(2) 1_555 1_555 1_555 1_555 yes
S6 C20 C18 C16 -178.1(3) 1_555 1_555 1_555 1_555 yes
S6 C20 C19 C17 177.9(3) 1_555 1_555 1_555 1_555 yes
S6 C21 S5 C19 -3.5(2) 1_555 1_555 1_555 1_555 yes
S6 C21 C22 S7 -178.4(2) 1_555 1_555 1_555 1_555 yes
S6 C21 C22 S8 2.1(4) 1_555 1_555 1_555 1_555 yes
S7 C22 S8 C24 -2.6(2) 1_555 1_555 1_555 1_555 yes
S7 C23 C24 S8 2.1(4) 1_555 1_555 1_555 1_555 yes
S7 C23 C24 C26 -178.9(3) 1_555 1_555 1_555 1_555 yes
S7 C23 C25 C27 -180.0(3) 1_555 1_555 1_555 1_555 yes
S8 C22 S7 C23 3.5(2) 1_555 1_555 1_555 1_555 yes
S8 C24 C23 C25 -177.2(3) 1_555 1_555 1_555 1_555 yes
S8 C24 C26 C28 177.4(3) 1_555 1_555 1_555 1_555 yes
S9 NI1 S10 C32 0.0(1) 1_555 1_555 1_555 1_555 yes
S9 NI1 S11 C33 -179.6(1) 1_555 1_555 1_555 1_555 yes
S9 NI1 S12 C34 -56(2) 1_555 1_555 1_555 1_555 yes
S9 C31 C29 N1 -3(9) 1_555 1_555 1_555 1_555 yes
S9 C31 C32 S10 -0.5(4) 1_555 1_555 1_555 1_555 yes
S9 C31 C32 C30 -178.8(3) 1_555 1_555 1_555 1_555 yes
S10 NI1 S9 C31 -0.2(1) 1_555 1_555 1_555 1_555 yes
S10 NI1 S11 C33 123(1) 1_555 1_555 1_555 1_555 yes
S10 NI1 S12 C34 -179.9(1) 1_555 1_555 1_555 1_555 yes
S10 C32 C30 N2 -12(12) 1_555 1_555 1_555 1_555 yes
S10 C32 C31 C29 -178.3(3) 1_555 1_555 1_555 1_555 yes
S11 NI1 S9 C31 -179.3(1) 1_555 1_555 1_555 1_555 yes
S11 NI1 S10 C32 57(1) 1_555 1_555 1_555 1_555 yes
S11 NI1 S12 C34 -0.9(1) 1_555 1_555 1_555 1_555 yes
S11 C33 C34 S12 0.2(4) 1_555 1_555 1_555 1_555 yes
S11 C33 C34 C36 179.0(3) 1_555 1_555 1_555 1_555 yes
S11 C33 C35 N3 31(25) 1_555 1_555 1_555 1_555 yes
S12 NI1 S9 C31 -123(2) 1_555 1_555 1_555 1_555 yes
S12 NI1 S10 C32 179.4(1) 1_555 1_555 1_555 1_555 yes
S12 NI1 S11 C33 0.9(1) 1_555 1_555 1_555 1_555 yes
S12 C34 C33 C35 -179.7(3) 1_555 1_555 1_555 1_555 yes
S12 C34 C36 N4 33(15) 1_555 1_555 1_555 1_555 yes
N1 C29 C31 C32 174(9) 1_555 1_555 1_555 1_555 yes
N2 C30 C32 C31 166(12) 1_555 1_555 1_555 1_555 yes
N3 C35 C33 C34 -149(25) 1_555 1_555 1_555 1_555 yes
N4 C36 C34 C33 -145(14) 1_555 1_555 1_555 1_555 yes
C1 C2 C4 C6 0.2(6) 1_555 1_555 1_555 1_555 yes
C1 C3 C5 C6 1.5(5) 1_555 1_555 1_555 1_555 yes
C2 C1 C3 C5 -1.0(6) 1_555 1_555 1_555 1_555 yes
C2 C4 C6 C5 0.3(5) 1_555 1_555 1_555 1_555 yes
C3 C1 C2 C4 0.1(6) 1_555 1_555 1_555 1_555 yes
C3 C5 S1 C7 -175.4(3) 1_555 1_555 1_555 1_555 yes
C3 C5 C6 C4 -1.2(5) 1_555 1_555 1_555 1_555 yes
C4 C6 S2 C7 177.2(3) 1_555 1_555 1_555 1_555 yes
C5 S1 C7 C8 175.6(3) 1_555 1_555 1_555 1_555 yes
C5 C6 S2 C7 -2.5(3) 1_555 1_555 1_555 1_555 yes
C6 S2 C7 C8 -176.4(3) 1_555 1_555 1_555 1_555 yes
C6 C5 S1 C7 4.8(3) 1_555 1_555 1_555 1_555 yes
C7 C8 S3 C9 -173.7(3) 1_555 1_555 1_555 1_555 yes
C7 C8 S4 C10 174.5(3) 1_555 1_555 1_555 1_555 yes
C8 S3 C9 C10 -6.8(3) 1_555 1_555 1_555 1_555 yes
C8 S3 C9 C11 174.1(3) 1_555 1_555 1_555 1_555 yes
C8 S4 C10 C9 4.2(3) 1_555 1_555 1_555 1_555 yes
C8 S4 C10 C12 -176.7(3) 1_555 1_555 1_555 1_555 yes
C9 C10 C12 C14 -1.1(5) 1_555 1_555 1_555 1_555 yes
C9 C11 C13 C14 -0.6(6) 1_555 1_555 1_555 1_555 yes
C10 C9 C11 C13 -0.9(6) 1_555 1_555 1_555 1_555 yes
C10 C12 C14 C13 -0.4(6) 1_555 1_555 1_555 1_555 yes
C11 C9 C10 C12 1.7(5) 1_555 1_555 1_555 1_555 yes
C11 C13 C14 C12 1.3(7) 1_555 1_555 1_555 1_555 yes
C15 C16 C18 C20 -0.3(6) 1_555 1_555 1_555 1_555 yes
C15 C17 C19 C20 0.8(5) 1_555 1_555 1_555 1_555 yes
C16 C15 C17 C19 -0.1(6) 1_555 1_555 1_555 1_555 yes
C16 C18 C20 C19 1.1(5) 1_555 1_555 1_555 1_555 yes
C17 C15 C16 C18 -0.2(6) 1_555 1_555 1_555 1_555 yes
C17 C19 S5 C21 -177.2(3) 1_555 1_555 1_555 1_555 yes
C17 C19 C20 C18 -1.3(5) 1_555 1_555 1_555 1_555 yes
C18 C20 S6 C21 179.8(3) 1_555 1_555 1_555 1_555 yes
C19 S5 C21 C22 177.6(3) 1_555 1_555 1_555 1_555 yes
C19 C20 S6 C21 0.6(3) 1_555 1_555 1_555 1_555 yes
C20 S6 C21 C22 -179.0(3) 1_555 1_555 1_555 1_555 yes
C20 C19 S5 C21 3.9(3) 1_555 1_555 1_555 1_555 yes
C21 C22 S7 C23 -176.0(3) 1_555 1_555 1_555 1_555 yes
C21 C22 S8 C24 176.9(3) 1_555 1_555 1_555 1_555 yes
C22 S7 C23 C24 -3.3(3) 1_555 1_555 1_555 1_555 yes
C22 S7 C23 C25 175.9(3) 1_555 1_555 1_555 1_555 yes
C22 S8 C24 C23 0.3(3) 1_555 1_555 1_555 1_555 yes
C22 S8 C24 C26 -178.7(3) 1_555 1_555 1_555 1_555 yes
C23 C24 C26 C28 -1.5(5) 1_555 1_555 1_555 1_555 yes
C23 C25 C27 C28 -0.6(6) 1_555 1_555 1_555 1_555 yes
C24 C23 C25 C27 -0.7(5) 1_555 1_555 1_555 1_555 yes
C24 C26 C28 C27 0.2(6) 1_555 1_555 1_555 1_555 yes
C25 C23 C24 C26 1.8(5) 1_555 1_555 1_555 1_555 yes
C25 C27 C28 C26 0.9(6) 1_555 1_555 1_555 1_555 yes
C29 C31 C32 C30 3.4(5) 1_555 1_555 1_555 1_555 yes
C35 C33 C34 C36 -0.8(5) 1_555 1_555 1_555 1_555 yes
